data_1523096
loop_
_publ_author_name
'Xue, B.'
'Schwer, H.'
'Hulliger, F.'

_publ_section_title
;
 Crystal structure of cerium platinum aluminide, Ce Pt Al
;
_journal_name_full 'Journal of Alloys Compd.'
_journal_page_first 25
_journal_page_last 26
_journal_volume 204
_journal_year 1994
_chemical_formula_sum 'Al Ce Pt'
_space_group_IT_number 62
_symmetry_space_group_name_Hall '-P 2ac 2n'
_symmetry_space_group_name_H-M 'P n m a'
_cell_angle_alpha 90
_cell_angle_beta 90
_cell_angle_gamma 90
_cell_formula_units_Z 4
_cell_length_a 7.205
_cell_length_b 4.471
_cell_length_c 7.78
_cell_volume 250.621
_citation_journal_id_ASTM JALCEU
_cod_data_source_file Xue_JALCEU_1994_876.cif
_cod_data_source_block Al1Ce1Pt1
_cod_original_cell_volume 250.6215
_cod_original_formula_sum 'Al1 Ce1 Pt1'
_cod_database_code 1523096

loop_
_symmetry_equiv_pos_as_xyz
x,y,z
-x+1/2,-y,z+1/2
x+1/2,-y+1/2,-z+1/2
-x,y+1/2,-z
-x,-y,-z
x-1/2,y,-z-1/2
-x-1/2,y-1/2,z-1/2
x,-y-1/2,z

loop_
_atom_site_label
_atom_site_type_symbol
_atom_site_fract_x
_atom_site_fract_y
_atom_site_fract_z
_atom_site_occupancy
_atom_site_U_iso_or_equiv
Al1 Al 0.1452 0.25 0.0688 1 0.0
Pt1 Pt 0.2848 0.25 0.3889 1 0.0
Ce1 Ce 0.0287 0.25 0.6819 1 0.0
